data_4336579
loop_
_publ_author_name
'Yosra M. Badiei'
'Wan-Hui Wang'
'Jonathan F. Hull'
'David J. Szalda'
'James T. Muckerman'
'Yuichiro Himeda'
'Etsuko Fujita'

_publ_section_title
;
 Cp*Co(III) Catalysts with Proton-Responsive Ligands for Carbon Dioxide
 Hydrogenation in Aqueous Media
;
_journal_name_full 'Inorganic Chemistry'
_journal_page_first 12576
_journal_page_last 12586
_journal_paper_doi 10.1021/ic401707u
_journal_volume 52
_journal_year 2013
_chemical_formula_sum 'C20 H31 Co N2 O7'
_chemical_formula_weight 470.40
_chemical_name_systematic
; 
 ? 
;
_space_group_IT_number 12
_symmetry_cell_setting monoclinic
_symmetry_space_group_name_Hall '-C 2y'
_symmetry_space_group_name_H-M 'C 1 2/m 1'
_atom_sites_solution_hydrogens geom
_atom_sites_solution_primary direct
_atom_sites_solution_secondary difmap
_audit_creation_method SHELXL-97
_cell_angle_alpha 90.00
_cell_angle_beta 99.417(2)
_cell_angle_gamma 90.00
_cell_formula_units_Z 4
_cell_length_a 20.3573(9)
_cell_length_b 11.6229(5)
_cell_length_c 9.4728(4)
_cell_measurement_reflns_used 9874
_cell_measurement_temperature 173(2)
_cell_measurement_theta_max 31.06
_cell_measurement_theta_min 2.72
_cell_volume 2211.16(17)
_computing_cell_refinement 'Bruker SAINT'
_computing_data_collection 'Bruker APEX2'
_computing_data_reduction 'Bruker SAINT'
_computing_molecular_graphics 'Bruker SHELXTL'
_computing_publication_material 'Bruker SHELXTL'
_computing_structure_refinement 'SHELXL-97 (Sheldrick, 1997)'
_computing_structure_solution 'SHELXS-97 (Sheldrick, 1990)'
_diffrn_ambient_temperature 173(2)
_diffrn_measured_fraction_theta_full 0.987
_diffrn_measured_fraction_theta_max 0.987
_diffrn_measurement_device_type 'Bruker APEX-II CCD'
_diffrn_measurement_method '\f and \w scans'
_diffrn_radiation_monochromator graphite
_diffrn_radiation_source 'fine-focus sealed tube'
_diffrn_radiation_type MoK\a
_diffrn_radiation_wavelength 0.71073
_diffrn_reflns_av_R_equivalents 0.0277
_diffrn_reflns_av_sigmaI/netI 0.0167
_diffrn_reflns_limit_h_max 29
_diffrn_reflns_limit_h_min -29
_diffrn_reflns_limit_k_max 16
_diffrn_reflns_limit_k_min -16
_diffrn_reflns_limit_l_max 13
_diffrn_reflns_limit_l_min -13
_diffrn_reflns_number 34041
_diffrn_reflns_theta_full 31.18
_diffrn_reflns_theta_max 31.18
_diffrn_reflns_theta_min 3.21
_diffrn_standards_number 0
_exptl_absorpt_coefficient_mu 0.819
_exptl_absorpt_correction_T_max 0.7462
_exptl_absorpt_correction_T_min 0.6268
_exptl_absorpt_correction_type multi-scan
_exptl_absorpt_process_details
; 
      SADABS Version 2007/2 (Sheldrick, Bruker AXS Inc.) 
;
_exptl_crystal_colour purple
_exptl_crystal_density_diffrn 1.413
_exptl_crystal_description plate
_exptl_crystal_F_000 992
_exptl_crystal_size_max 0.40
_exptl_crystal_size_mid 0.30
_exptl_crystal_size_min 0.20
_refine_diff_density_max 0.777
_refine_diff_density_min -0.615
_refine_diff_density_rms 0.079
_refine_ls_extinction_method none
_refine_ls_goodness_of_fit_ref 1.102
_refine_ls_hydrogen_treatment noref
_refine_ls_matrix_type full
_refine_ls_number_parameters 156
_refine_ls_number_reflns 3698
_refine_ls_number_restraints 0
_refine_ls_restrained_S_all 1.102
_refine_ls_R_factor_all 0.0413
_refine_ls_R_factor_gt 0.0356
_refine_ls_shift/su_max 0.002
_refine_ls_shift/su_mean 0.000
_refine_ls_structure_factor_coef Fsqd
_refine_ls_weighting_details 'calc w=1/[\s^2^(Fo^2^)+(0.0518P)^2^+3.1400P] where P=(Fo^2^+2Fc^2^)/3'
_refine_ls_weighting_scheme calc
_refine_ls_wR_factor_gt 0.0996
_refine_ls_wR_factor_ref 0.1032
_reflns_number_gt 3293
_reflns_number_total 3698
_reflns_threshold_expression >2sigma(I)
_cod_data_source_file ic401707u_si_002_3.cif
_cod_data_source_block '[1'-OH2]'
_cod_database_code 4336579

loop_
_symmetry_equiv_pos_as_xyz
'x, y, z'
'-x, y, -z'
'x+1/2, y+1/2, z'
'-x+1/2, y+1/2, -z'
'-x, -y, -z'
'x, -y, z'
'-x+1/2, -y+1/2, -z'
'x+1/2, -y+1/2, z'

loop_
_atom_site_label
_atom_site_type_symbol
_atom_site_fract_x
_atom_site_fract_y
_atom_site_fract_z
_atom_site_U_iso_or_equiv
_atom_site_adp_type
_atom_site_occupancy
_atom_site_symmetry_multiplicity
_atom_site_calc_flag
_atom_site_refinement_flags
Co1 Co 0.851497(12) 0.0000 0.74684(3) 0.01419(9) Uani 1 2 d S
O1 O 0.85631(8) 0.0000 0.54267(16) 0.0187(3) Uani 1 2 d S
H1 H 0.8676 -0.0510 0.5026 0.022 Uiso 1 1 d .
N11 N 0.77822(6) 0.11130(10) 0.70495(13) 0.0165(2) Uani 1 1 d .
C12 C 0.71751(7) 0.06339(12) 0.66008(15) 0.0168(3) Uani 1 1 d .
C13 C 0.66096(7) 0.12788(13) 0.61690(17) 0.0206(3) Uani 1 1 d .
H13 H 0.6196 0.0900 0.5882 0.025 Uiso 1 1 calc R
C14 C 0.66353(7) 0.24959(12) 0.61466(16) 0.0179(3) Uani 1 1 d .
C15 C 0.72732(7) 0.29789(12) 0.66237(16) 0.0186(3) Uani 1 1 d .
H15 H 0.7327 0.3791 0.6657 0.022 Uiso 1 1 calc R
C16 C 0.78143(7) 0.22743(12) 0.70381(16) 0.0182(3) Uani 1 1 d .
H16 H 0.8236 0.2626 0.7334 0.022 Uiso 1 1 calc R
O14 O 0.61104(5) 0.31104(9) 0.57185(14) 0.0238(2) Uani 1 1 d .
C1 C 0.95565(10) 0.0000 0.7988(2) 0.0184(4) Uani 1 2 d S
C2 C 0.92860(7) -0.09977(13) 0.85532(15) 0.0190(3) Uani 1 1 d .
C3 C 0.88450(7) 0.06146(14) 0.94999(15) 0.0219(3) Uani 1 1 d .
C111 C 1.00336(11) 0.0000 0.6951(3) 0.0261(4) Uani 1 2 d S
H11A H 0.9989 0.0721 0.6406 0.031 Uiso 0.50 1 calc PR
H11B H 0.9936 -0.0651 0.6292 0.031 Uiso 0.50 1 calc PR
H11C H 1.0489 -0.0070 0.7472 0.031 Uiso 0.50 1 calc PR
C222 C 0.94881(8) -0.22057(15) 0.8262(2) 0.0282(3) Uani 1 1 d .
H22A H 0.9593 -0.2253 0.7290 0.034 Uiso 1 1 calc R
H22B H 0.9122 -0.2733 0.8352 0.034 Uiso 1 1 calc R
H22C H 0.9881 -0.2420 0.8953 0.034 Uiso 1 1 calc R
C333 C 0.84678(10) 0.1362(2) 1.03795(19) 0.0353(4) Uani 1 1 d .
H33A H 0.8006 0.1093 1.0282 0.042 Uiso 1 1 calc R
H33B H 0.8474 0.2159 1.0045 0.042 Uiso 1 1 calc R
H33C H 0.8677 0.1322 1.1387 0.042 Uiso 1 1 calc R
O1W O 0.5000 0.18271(15) 0.5000 0.0299(4) Uani 1 2 d S
H1W H 0.5311 0.2284 0.5205 0.036 Uiso 1 1 d .
O2W O 0.48341(13) 0.0000 0.6831(3) 0.0492(6) Uani 1 2 d S
H2W H 0.4877 0.0551 0.6294 0.059 Uiso 1 1 d .
O3W O 0.35387(16) 0.0000 0.7860(5) 0.0826(10) Uani 1 2 d S
H3W H 0.3996 0.0000 0.7562 0.099 Uiso 1 2 d S
H3WB H 0.3795 0.0000 0.9027 0.099 Uiso 1 2 d S
O4WA O 0.4061(4) 0.0536(8) 1.0934(7) 0.077(2) Uani 0.30 1 d P
O4WB O 0.4520(7) 0.0000 1.0461(16) 0.141(5) Uani 0.40 2 d SP

loop_
_atom_site_aniso_label
_atom_site_aniso_U_11
_atom_site_aniso_U_22
_atom_site_aniso_U_33
_atom_site_aniso_U_23
_atom_site_aniso_U_13
_atom_site_aniso_U_12
Co1 0.01281(13) 0.01353(13) 0.01573(13) 0.000 0.00088(9) 0.000
O1 0.0268(7) 0.0124(6) 0.0168(6) 0.000 0.0037(5) 0.000
N11 0.0149(5) 0.0130(5) 0.0211(5) -0.0017(4) 0.0016(4) -0.0004(4)
C12 0.0154(6) 0.0121(6) 0.0227(6) -0.0006(5) 0.0028(5) -0.0004(4)
C13 0.0146(6) 0.0136(6) 0.0329(8) 0.0003(5) 0.0019(5) -0.0004(5)
C14 0.0173(6) 0.0138(6) 0.0230(6) 0.0005(5) 0.0043(5) 0.0007(5)
C15 0.0181(6) 0.0129(6) 0.0249(7) -0.0019(5) 0.0041(5) -0.0005(5)
C16 0.0174(6) 0.0136(6) 0.0230(6) -0.0031(5) 0.0019(5) -0.0017(5)
O14 0.0163(5) 0.0143(5) 0.0404(6) 0.0042(4) 0.0034(4) 0.0023(4)
C1 0.0137(8) 0.0226(9) 0.0184(9) 0.000 0.0010(6) 0.000
C2 0.0166(6) 0.0200(6) 0.0191(6) 0.0022(5) -0.0012(5) 0.0017(5)
C3 0.0197(6) 0.0299(8) 0.0157(6) -0.0037(5) 0.0012(5) 0.0014(5)
C111 0.0181(9) 0.0359(12) 0.0254(10) 0.000 0.0074(8) 0.000
C222 0.0231(7) 0.0207(7) 0.0382(9) 0.0024(6) -0.0024(6) 0.0050(6)
C333 0.0328(9) 0.0480(11) 0.0258(8) -0.0120(8) 0.0068(6) 0.0086(8)
O1W 0.0197(7) 0.0186(7) 0.0507(11) 0.000 0.0034(7) 0.000
O2W 0.0612(15) 0.0308(11) 0.0607(15) 0.000 0.0248(12) 0.000
O3W 0.0527(18) 0.070(2) 0.125(3) 0.000 0.0141(18) 0.000
O4WA 0.084(5) 0.112(7) 0.036(3) 0.006(3) 0.016(3) 0.007(4)
O4WB 0.107(10) 0.196(17) 0.112(10) 0.000 -0.001(8) 0.000

loop_
_atom_type_symbol
_atom_type_description
_atom_type_scat_dispersion_real
_atom_type_scat_dispersion_imag
_atom_type_scat_source
C C 0.0033 0.0016 'International Tables Vol C Tables 4.2.6.8 and 6.1.1.4'
H H 0.0000 0.0000 'International Tables Vol C Tables 4.2.6.8 and 6.1.1.4'
N N 0.0061 0.0033 'International Tables Vol C Tables 4.2.6.8 and 6.1.1.4'
O O 0.0106 0.0060 'International Tables Vol C Tables 4.2.6.8 and 6.1.1.4'
Co Co 0.3494 0.9721 'International Tables Vol C Tables 4.2.6.8 and 6.1.1.4'

loop_
_geom_angle_atom_site_label_1
_geom_angle_atom_site_label_2
_geom_angle_atom_site_label_3
_geom_angle
_geom_angle_site_symmetry_1
_geom_angle_site_symmetry_3
O1 Co1 N11 87.68(5) . 6
O1 Co1 N11 87.68(5) . .
N11 Co1 N11 82.33(7) 6 .
O1 Co1 C3 149.77(6) . .
N11 Co1 C3 122.53(6) 6 .
N11 Co1 C3 94.65(6) . .
O1 Co1 C3 149.77(6) . 6
N11 Co1 C3 94.65(6) 6 6
N11 Co1 C3 122.53(6) . 6
C3 Co1 C3 40.59(9) . 6
O1 Co1 C2 109.44(6) . 6
N11 Co1 C2 162.19(6) 6 6
N11 Co1 C2 102.65(5) . 6
C3 Co1 C2 40.67(6) . 6
C3 Co1 C2 68.15(6) 6 6
O1 Co1 C2 109.44(6) . .
N11 Co1 C2 102.65(5) 6 .
N11 Co1 C2 162.19(6) . .
C3 Co1 C2 68.15(6) . .
C3 Co1 C2 40.67(6) 6 .
C2 Co1 C2 67.68(8) 6 .
O1 Co1 C1 91.14(7) . .
N11 Co1 C1 138.80(3) 6 .
N11 Co1 C1 138.80(3) . .
C3 Co1 C1 67.53(7) . .
C3 Co1 C1 67.53(7) 6 .
C2 Co1 C1 39.87(5) 6 .
C2 Co1 C1 39.87(5) . .
Co1 O1 H1 124.29(10) . .
C16 N11 C12 116.71(12) . .
C16 N11 Co1 128.53(10) . .
C12 N11 Co1 114.51(9) . .
N11 C12 C13 122.86(13) . .
N11 C12 C12 114.19(8) . 6
C13 C12 C12 122.94(8) . 6
C12 C13 C14 121.11(13) . .
C12 C13 H13 119.4 . .
C14 C13 H13 119.4 . .
O14 C14 C13 121.71(13) . .
O14 C14 C15 123.17(13) . .
C13 C14 C15 115.13(13) . .
C16 C15 C14 120.21(13) . .
C16 C15 H15 119.9 . .
C14 C15 H15 119.9 . .
N11 C16 C15 123.97(13) . .
N11 C16 H16 118.0 . .
C15 C16 H16 118.0 . .
C2 C1 C2 108.93(18) . 6
C2 C1 C111 125.53(9) . .
C2 C1 C111 125.53(9) 6 .
C2 C1 Co1 69.53(9) . .
C2 C1 Co1 69.53(9) 6 .
C111 C1 Co1 126.03(15) . .
C1 C2 C3 107.51(14) . 6
C1 C2 C222 123.90(14) . .
C3 C2 C222 128.42(14) 6 .
C1 C2 Co1 70.60(9) . .
C3 C2 Co1 68.81(8) 6 .
C222 C2 Co1 129.58(11) . .
C3 C3 C2 108.02(9) 6 6
C3 C3 C333 125.40(11) 6 .
C2 C3 C333 126.54(16) 6 .
C3 C3 Co1 69.71(5) 6 .
C2 C3 Co1 70.52(8) 6 .
C333 C3 Co1 127.00(11) . .
C1 C111 H11A 109.5 . .
C1 C111 H11B 109.5 . .
H11A C111 H11B 109.5 . .
C1 C111 H11C 109.5 . .
H11A C111 H11C 109.5 . .
H11B C111 H11C 109.5 . .
C2 C222 H22A 109.5 . .
C2 C222 H22B 109.5 . .
H22A C222 H22B 109.5 . .
C2 C222 H22C 109.5 . .
H22A C222 H22C 109.5 . .
H22B C222 H22C 109.5 . .
C3 C333 H33A 109.5 . .
C3 C333 H33B 109.5 . .
H33A C333 H33B 109.5 . .
C3 C333 H33C 109.5 . .
H33A C333 H33C 109.5 . .
H33B C333 H33C 109.5 . .
H3W O3W H3WB 88.6(3) . .
O4WA O4WA O4WB 60.5(5) 6 .
O4WA O4WB O4WA 59.0(11) . 6

loop_
_geom_bond_atom_site_label_1
_geom_bond_atom_site_label_2
_geom_bond_distance
_geom_bond_site_symmetry_2
Co1 O1 1.9524(15) .
Co1 N11 1.9653(12) 6
Co1 N11 1.9653(12) .
Co1 C3 2.0596(14) .
Co1 C3 2.0596(14) 6
Co1 C2 2.0825(14) 6
Co1 C2 2.0825(14) .
Co1 C1 2.097(2) .
O1 H1 0.7595(9) .
N11 C16 1.3515(18) .
N11 C12 1.3588(17) .
C12 C13 1.3784(19) .
C12 C12 1.474(3) 6
C13 C14 1.416(2) .
C13 H13 0.9500 .
C14 O14 1.2940(17) .
C14 C15 1.419(2) .
C15 C16 1.377(2) .
C15 H15 0.9500 .
C16 H16 0.9500 .
C1 C2 1.4250(19) .
C1 C2 1.4250(19) 6
C1 C111 1.490(3) .
C2 C3 1.439(2) 6
C2 C222 1.501(2) .
C3 C3 1.429(3) 6
C3 C2 1.439(2) 6
C3 C333 1.499(2) .
C111 H11A 0.9800 .
C111 H11B 0.9800 .
C111 H11C 0.9800 .
C222 H22A 0.9800 .
C222 H22B 0.9800 .
C222 H22C 0.9800 .
C333 H33A 0.9800 .
C333 H33B 0.9800 .
C333 H33C 0.9800 .
O1W H1W 0.8249(11) .
O2W H2W 0.8313(16) .
O3W H3W 1.016(3) .
O3W H3WB 1.143(4) .
O4WA O4WA 1.245(18) 6
O4WA O4WB 1.264(14) .
O4WB O4WA 1.264(14) 6
